data_4104960
loop_
_publ_author_name
'Andreas Berkefeld'
'Matthias Drexler'
'Heiko M. M\"oller'
'Stefan Mecking'

_publ_contact_author_address
;University of Konstanz
Department of Chemistry
Chair of Chemical Materials Science
Prof. Dr. S. Mecking
Universitaetsstrasse 10
78457 Konstanz
Germany
;
_publ_contact_author_email stefan.mecking@uni-konstanz.de
_publ_contact_author_name 'Stefan Mecking'
_publ_section_title
;
 Mechanistic Insights on the Copolymerization of Polar Vinyl Monomers with
 Neutral Ni(II) Catalysts
;
_journal_name_full 'Journal of the American Chemical Society'
_journal_page_first 12613
_journal_page_last 12622
_journal_paper_doi 10.1021/ja901360b
_journal_volume 131
_journal_year 2009
_chemical_formula_sum 'C32 H21 Cl F12 I2 N Ni O P'
_chemical_formula_weight 1042.43
_chemical_name_systematic
;
 ?
;
_space_group_IT_number 14
_symmetry_cell_setting monoclinic
_symmetry_Int_Tables_number 14
_symmetry_space_group_name_Hall '-P 2yn'
_symmetry_space_group_name_H-M 'P 1 21/n 1'
_atom_sites_solution_hydrogens geom
_atom_sites_solution_primary direct
_atom_sites_solution_secondary difmap
_audit_creation_method SHELXL-97
_cell_angle_alpha 90.00
_cell_angle_beta 101.673(5)
_cell_angle_gamma 90.00
_cell_formula_units_Z 4
_cell_length_a 12.8600(9)
_cell_length_b 14.4333(6)
_cell_length_c 19.2986(13)
_cell_measurement_reflns_used 39121
_cell_measurement_temperature 293(2)
_cell_measurement_theta_max 26.15
_cell_measurement_theta_min 1.46
_cell_volume 3508.0(4)
_computing_cell_refinement 'STOE X-AREA'
_computing_data_collection 'STOE X-AREA'
_computing_data_reduction 'STOE X-RED'
_computing_structure_refinement 'SHELXL-97 (Sheldrick, 1997)'
_computing_structure_solution 'SHELXS-97 (Sheldrick, 1990)'
_diffrn_ambient_temperature 293(2)
_diffrn_detector_area_resol_mean 6.67
_diffrn_detector_type STOE
_diffrn_measured_fraction_theta_full 0.911
_diffrn_measured_fraction_theta_max 0.911
_diffrn_measurement_device_type 'STOE IPDS 2T'
_diffrn_measurement_method 'rotation method'
_diffrn_radiation_monochromator 'plane graphite'
_diffrn_radiation_source 'fine-focus sealed tube'
_diffrn_radiation_type MoK\a
_diffrn_radiation_wavelength 0.71073
_diffrn_reflns_av_R_equivalents 0.0626
_diffrn_reflns_av_sigmaI/netI 0.0557
_diffrn_reflns_limit_h_max 15
_diffrn_reflns_limit_h_min -15
_diffrn_reflns_limit_k_max 17
_diffrn_reflns_limit_k_min -17
_diffrn_reflns_limit_l_max 23
_diffrn_reflns_limit_l_min -23
_diffrn_reflns_number 31779
_diffrn_reflns_theta_full 25.84
_diffrn_reflns_theta_max 25.84
_diffrn_reflns_theta_min 1.75
_diffrn_standards_interval_count 120
_diffrn_standards_interval_time 120
_diffrn_standards_number 360
_exptl_absorpt_coefficient_mu 2.528
_exptl_absorpt_correction_T_max 0.8249
_exptl_absorpt_correction_T_min 0.5883
_exptl_absorpt_correction_type integration
_exptl_crystal_colour red
_exptl_crystal_density_diffrn 1.974
_exptl_crystal_description prism
_exptl_crystal_F_000 2008
_exptl_crystal_size_max 0.300
_exptl_crystal_size_mid 0.200
_exptl_crystal_size_min 0.100
_refine_diff_density_max 0.837
_refine_diff_density_min -0.966
_refine_diff_density_rms 0.169
_refine_ls_extinction_method none
_refine_ls_goodness_of_fit_ref 0.958
_refine_ls_hydrogen_treatment mixed
_refine_ls_matrix_type full
_refine_ls_number_parameters 463
_refine_ls_number_reflns 6184
_refine_ls_number_restraints 0
_refine_ls_restrained_S_all 0.958
_refine_ls_R_factor_all 0.0692
_refine_ls_R_factor_gt 0.0434
_refine_ls_shift/su_max 0.000
_refine_ls_shift/su_mean 0.000
_refine_ls_structure_factor_coef Fsqd
_refine_ls_weighting_details 'calc w=1/[\s^2^(Fo^2^)+(0.1000P)^2^+0.0000P] where P=(Fo^2^+2Fc^2^)/3'
_refine_ls_weighting_scheme calc
_refine_ls_wR_factor_gt 0.1213
_refine_ls_wR_factor_ref 0.1410
_reflns_number_gt 4707
_reflns_number_total 6184
_reflns_threshold_expression >2sigma(I)
_cod_data_source_file ja901360b_si_002.cif
_cod_data_source_block ab3015
_cod_original_sg_symbol_H-M 'P 21/n'
_cod_database_code 4104960

loop_
_symmetry_equiv_pos_as_xyz
'x, y, z'
'-x+1/2, y+1/2, -z+1/2'
'-x, -y, -z'
'x-1/2, -y-1/2, z-1/2'

loop_
_atom_site_label
_atom_site_type_symbol
_atom_site_fract_x
_atom_site_fract_y
_atom_site_fract_z
_atom_site_U_iso_or_equiv
_atom_site_adp_type
_atom_site_occupancy
_atom_site_symmetry_multiplicity
_atom_site_calc_flag
_atom_site_refinement_flags
I2 I 0.31155(4) -0.10343(3) 0.47419(2) 0.01840(15) Uani 1 1 d .
I1 I 0.44291(4) -0.41091(3) 0.30064(2) 0.01863(15) Uani 1 1 d .
Ni1 Ni 0.39924(8) -0.19099(6) 0.10376(4) 0.0128(2) Uani 1 1 d .
Cl1 Cl 0.42989(16) -0.12793(13) 0.00871(8) 0.0199(4) Uani 1 1 d .
P1 P 0.48143(17) -0.31468(14) 0.07955(9) 0.0185(4) Uani 1 1 d .
C11 C 0.1809(6) 0.1095(5) -0.0259(3) 0.0171(16) Uani 1 1 d .
H4 H 0.1471 0.1522 -0.0590 0.020 Uiso 1 1 calc R
O1 O 0.3939(4) -0.2533(4) 0.1875(2) 0.0156(11) Uani 1 1 d .
N1 N 0.3241(5) -0.0844(4) 0.1292(3) 0.0117(12) Uani 1 1 d .
F2 F 0.0836(4) -0.4004(4) -0.1378(3) 0.0357(13) Uani 1 1 d .
F10 F 0.6052(4) 0.3411(4) 0.2763(2) 0.0339(13) Uani 1 1 d .
C19 C 0.1001(6) -0.2855(5) 0.0636(3) 0.0146(15) Uani 1 1 d .
C5 C 0.3740(6) -0.2407(5) 0.3717(3) 0.0135(15) Uani 1 1 d .
H27 H 0.3881 -0.2780 0.4119 0.016 Uiso 1 1 calc R
C8 C 0.2782(6) -0.0163(5) 0.0765(3) 0.0135(15) Uani 1 1 d .
C1 C 0.3106(6) -0.0658(5) 0.1923(3) 0.0178(16) Uani 1 1 d .
H23 H 0.2819 -0.0084 0.1997 0.021 Uiso 1 1 calc R
F12 F 0.4364(4) 0.3469(4) 0.2527(3) 0.0346(12) Uani 1 1 d .
F3 F 0.2501(5) -0.3857(5) -0.1020(3) 0.0532(18) Uani 1 1 d .
C7 C 0.3758(6) -0.2191(5) 0.2454(3) 0.0143(15) Uani 1 1 d .
C4 C 0.3362(6) -0.1519(5) 0.3760(3) 0.0150(15) Uani 1 1 d .
C2 C 0.3369(6) -0.1278(5) 0.2526(3) 0.0132(15) Uani 1 1 d .
C10 C 0.2685(7) 0.1362(5) 0.0252(3) 0.0194(17) Uani 1 1 d .
H3 H 0.2934 0.1967 0.0251 0.023 Uiso 1 1 calc R
F1 F 0.1626(6) -0.2839(4) -0.1708(2) 0.0544(19) Uani 1 1 d .
C21 C 0.1255(6) -0.1915(5) 0.0710(3) 0.0162(16) Uani 1 1 d .
H14 H 0.1198 -0.1606 0.1123 0.019 Uiso 1 1 calc R
C28 C 0.5203(7) 0.3236(6) 0.2251(4) 0.0255(19) Uani 1 1 d .
C9 C 0.3195(6) 0.0746(5) 0.0765(3) 0.0145(15) Uani 1 1 d .
C29 C 0.4220(6) 0.1947(5) 0.1560(3) 0.0152(15) Uani 1 1 d .
H22 H 0.3625 0.2328 0.1470 0.018 Uiso 1 1 calc R
C31 C 0.4100(9) -0.4189(6) 0.0924(4) 0.033(2) Uani 1 1 d .
H31A H 0.3517 -0.4272 0.0530 0.049 Uiso 1 1 calc R
H31B H 0.3833 -0.4136 0.1352 0.049 Uiso 1 1 calc R
H31C H 0.4569 -0.4711 0.0957 0.049 Uiso 1 1 calc R
C17 C 0.1601(7) -0.3382(6) -0.1158(4) 0.0235(18) Uani 1 1 d .
C16 C 0.1423(6) -0.2854(5) -0.0516(4) 0.0175(16) Uani 1 1 d .
C3 C 0.3168(6) -0.0950(5) 0.3175(3) 0.0142(15) Uani 1 1 d .
H29 H 0.2906 -0.0355 0.3208 0.017 Uiso 1 1 calc R
C6 C 0.3912(6) -0.2747(5) 0.3075(3) 0.0152(15) Uani 1 1 d .
C18 C 0.1072(7) -0.3337(6) 0.0019(4) 0.0211(18) Uani 1 1 d .
H11 H 0.0890 -0.3961 -0.0032 0.025 Uiso 1 1 calc R
C12 C 0.1444(7) 0.0189(5) -0.0273(4) 0.0211(18) Uani 1 1 d .
H5 H 0.0868 0.0006 -0.0619 0.025 Uiso 1 1 calc R
C14 C 0.1591(6) -0.1443(5) 0.0171(3) 0.0147(15) Uani 1 1 d .
F11 F 0.5239(6) 0.3863(3) 0.1743(3) 0.0460(17) Uani 1 1 d .
C24 C 0.5991(6) 0.0811(5) 0.1859(4) 0.0174(16) Uani 1 1 d .
C20 C 0.0642(7) -0.3353(6) 0.1224(4) 0.0200(17) Uani 1 1 d .
F4 F 0.0450(4) -0.4255(3) 0.1097(2) 0.0271(11) Uani 1 1 d .
F5 F -0.0237(4) -0.2978(3) 0.1382(2) 0.0248(10) Uani 1 1 d .
F6 F 0.1413(4) -0.3310(4) 0.1829(2) 0.0338(13) Uani 1 1 d .
C15 C 0.1676(6) -0.1919(6) -0.0454(3) 0.0189(17) Uani 1 1 d .
H8 H 0.1899 -0.1609 -0.0820 0.023 Uiso 1 1 calc R
C13 C 0.1941(6) -0.0453(5) 0.0235(3) 0.0161(16) Uani 1 1 d .
C22 C 0.4171(6) 0.1063(5) 0.1276(3) 0.0136(15) Uani 1 1 d .
C26 C 0.6059(6) 0.1708(5) 0.2136(3) 0.0167(16) Uani 1 1 d .
H19 H 0.6687 0.1925 0.2415 0.020 Uiso 1 1 calc R
C23 C 0.5076(6) 0.0499(5) 0.1424(3) 0.0117(14) Uani 1 1 d .
H16 H 0.5057 -0.0091 0.1228 0.014 Uiso 1 1 calc R
C27 C 0.5165(6) 0.2267(5) 0.1983(3) 0.0172(16) Uani 1 1 d .
C30 C 0.6084(8) -0.3226(8) 0.1386(5) 0.041(3) Uani 1 1 d .
H30A H 0.5994 -0.3149 0.1865 0.061 Uiso 1 1 calc R
H30B H 0.6543 -0.2749 0.1274 0.061 Uiso 1 1 calc R
H30C H 0.6392 -0.3822 0.1336 0.061 Uiso 1 1 calc R
C32 C 0.5070(7) -0.3323(6) -0.0080(4) 0.0264(19) Uani 1 1 d .
H32A H 0.5437 -0.3900 -0.0094 0.040 Uiso 1 1 calc R
H32B H 0.5501 -0.2825 -0.0194 0.040 Uiso 1 1 calc R
H32C H 0.4410 -0.3338 -0.0417 0.040 Uiso 1 1 calc R
F8 F 0.7278(5) 0.0078(5) 0.2720(3) 0.0542(18) Uani 1 1 d .
F9 F 0.7790(5) 0.0539(5) 0.1814(4) 0.065(2) Uani 1 1 d .
F7 F 0.6773(5) -0.0637(5) 0.1758(5) 0.080(3) Uani 1 1 d .
C25 C 0.6945(6) 0.0199(6) 0.2030(4) 0.0187(16) Uani 1 1 d .

loop_
_atom_site_aniso_label
_atom_site_aniso_U_11
_atom_site_aniso_U_22
_atom_site_aniso_U_33
_atom_site_aniso_U_23
_atom_site_aniso_U_13
_atom_site_aniso_U_12
I2 0.0242(3) 0.0169(3) 0.0149(2) -0.00104(16) 0.00588(18) 0.0004(2)
I1 0.0229(3) 0.0117(3) 0.0206(2) 0.00321(16) 0.00298(18) 0.0041(2)
Ni1 0.0145(5) 0.0100(5) 0.0143(4) 0.0000(3) 0.0038(3) 0.0005(4)
Cl1 0.0255(11) 0.0165(9) 0.0199(8) 0.0026(6) 0.0101(7) 0.0020(9)
P1 0.0194(11) 0.0170(10) 0.0186(8) -0.0024(7) 0.0026(7) 0.0056(9)
C11 0.017(4) 0.016(4) 0.016(3) 0.005(3) -0.002(3) 0.000(3)
O1 0.018(3) 0.015(3) 0.014(2) 0.0020(18) 0.0051(19) 0.004(2)
N1 0.008(3) 0.009(3) 0.018(3) 0.003(2) 0.001(2) -0.001(3)
F2 0.034(3) 0.038(3) 0.036(3) -0.022(2) 0.009(2) -0.013(3)
F10 0.035(3) 0.025(3) 0.038(3) -0.012(2) -0.002(2) -0.007(3)
C19 0.012(4) 0.013(4) 0.018(3) 0.003(3) 0.001(3) 0.004(3)
C5 0.012(4) 0.016(4) 0.011(3) 0.002(2) -0.003(2) 0.002(3)
C8 0.018(4) 0.008(4) 0.015(3) 0.003(2) 0.005(3) 0.011(3)
C1 0.022(5) 0.014(4) 0.016(3) -0.003(3) -0.001(3) -0.001(4)
F12 0.031(3) 0.024(3) 0.049(3) -0.014(2) 0.007(2) -0.001(3)
F3 0.032(4) 0.072(5) 0.052(3) -0.032(3) -0.001(3) 0.021(3)
C7 0.006(4) 0.017(4) 0.019(3) 0.001(3) 0.000(3) -0.002(3)
C4 0.010(4) 0.016(4) 0.019(3) -0.002(3) 0.003(3) -0.001(3)
C2 0.014(4) 0.007(4) 0.017(3) 0.001(2) 0.000(3) -0.005(3)
C10 0.026(5) 0.013(4) 0.019(3) -0.001(3) 0.004(3) -0.007(4)
F1 0.117(6) 0.031(3) 0.023(2) -0.007(2) 0.034(3) -0.011(4)
C21 0.019(4) 0.013(4) 0.014(3) -0.004(2) -0.003(3) -0.001(3)
C28 0.031(5) 0.024(5) 0.018(3) 0.002(3) -0.001(3) -0.006(4)
C9 0.016(4) 0.016(4) 0.012(3) 0.000(3) 0.005(3) -0.005(3)
C29 0.012(4) 0.018(4) 0.015(3) 0.002(3) 0.002(3) 0.001(3)
C31 0.058(7) 0.014(4) 0.028(4) -0.005(3) 0.014(4) -0.008(5)
C17 0.021(5) 0.017(4) 0.033(4) -0.009(3) 0.006(3) -0.001(4)
C16 0.010(4) 0.012(4) 0.031(4) -0.004(3) 0.007(3) -0.004(3)
C3 0.015(4) 0.010(4) 0.017(3) 0.000(3) 0.001(3) 0.000(3)
C6 0.014(4) 0.012(4) 0.019(3) 0.002(3) 0.000(3) 0.005(3)
C18 0.030(5) 0.013(4) 0.019(3) -0.001(3) 0.002(3) -0.004(4)
C12 0.025(5) 0.017(4) 0.017(3) 0.002(3) -0.005(3) 0.001(4)
C14 0.008(4) 0.013(4) 0.020(3) 0.002(3) -0.004(3) 0.007(3)
F11 0.094(5) 0.015(3) 0.030(2) 0.0017(19) 0.012(3) -0.013(3)
C24 0.015(4) 0.017(4) 0.021(3) -0.002(3) 0.006(3) 0.003(3)
C20 0.015(4) 0.018(4) 0.026(4) 0.004(3) 0.002(3) 0.003(4)
F4 0.040(3) 0.012(2) 0.030(2) 0.0044(17) 0.009(2) -0.004(2)
F5 0.025(3) 0.025(3) 0.027(2) 0.0032(18) 0.0125(18) 0.001(2)
F6 0.037(3) 0.038(3) 0.021(2) 0.0080(19) -0.006(2) -0.009(3)
C15 0.018(4) 0.022(4) 0.016(3) 0.001(3) 0.001(3) -0.010(4)
C13 0.021(5) 0.014(4) 0.013(3) 0.002(3) 0.004(3) -0.002(3)
C22 0.009(4) 0.015(4) 0.017(3) 0.004(3) 0.004(3) 0.003(3)
C26 0.015(4) 0.022(4) 0.011(3) 0.000(3) 0.000(3) -0.005(3)
C23 0.008(4) 0.010(4) 0.018(3) 0.003(2) 0.006(3) 0.002(3)
C27 0.021(4) 0.013(4) 0.017(3) 0.001(3) 0.005(3) -0.006(3)
C30 0.023(5) 0.050(7) 0.046(5) -0.011(4) 0.001(4) 0.014(5)
C32 0.032(5) 0.028(5) 0.022(4) -0.009(3) 0.011(3) -0.004(4)
F8 0.055(4) 0.070(5) 0.036(3) 0.016(3) 0.005(3) 0.037(4)
F9 0.026(4) 0.083(5) 0.094(5) 0.055(4) 0.032(3) 0.016(4)
F7 0.032(4) 0.039(4) 0.147(7) -0.045(4) -0.034(4) 0.024(3)
C25 0.008(4) 0.023(5) 0.025(4) -0.001(3) 0.006(3) 0.003(3)

loop_
_atom_type_symbol
_atom_type_description
_atom_type_scat_dispersion_real
_atom_type_scat_dispersion_imag
_atom_type_scat_source
C C 0.0033 0.0016 'International Tables Vol C Tables 4.2.6.8 and 6.1.1.4'
H H 0.0000 0.0000 'International Tables Vol C Tables 4.2.6.8 and 6.1.1.4'
Cl Cl 0.1484 0.1585 'International Tables Vol C Tables 4.2.6.8 and 6.1.1.4'
F F 0.0171 0.0103 'International Tables Vol C Tables 4.2.6.8 and 6.1.1.4'
I I -0.4742 1.8119 'International Tables Vol C Tables 4.2.6.8 and 6.1.1.4'
N N 0.0061 0.0033 'International Tables Vol C Tables 4.2.6.8 and 6.1.1.4'
Ni Ni 0.3393 1.1124 'International Tables Vol C Tables 4.2.6.8 and 6.1.1.4'
O O 0.0106 0.0060 'International Tables Vol C Tables 4.2.6.8 and 6.1.1.4'
P P 0.1023 0.0942 'International Tables Vol C Tables 4.2.6.8 and 6.1.1.4'

loop_
_exptl_crystal_face_index_h
_exptl_crystal_face_index_k
_exptl_crystal_face_index_l
_exptl_crystal_face_perp_dist
-7 2 -8 0.0678
-1 0 1 0.0660
1 0 -1 0.0180
-8 -5 8 0.0738
1 0 1 0.1002
2 -5 -8 0.0496
2 9 0 0.2703

loop_
_geom_angle_atom_site_label_1
_geom_angle_atom_site_label_2
_geom_angle_atom_site_label_3
_geom_angle
O1 Ni1 N1 93.2(2)
O1 Ni1 Cl1 171.06(18)
N1 Ni1 Cl1 93.84(17)
O1 Ni1 P1 83.96(17)
N1 Ni1 P1 177.09(18)
Cl1 Ni1 P1 89.05(8)
C30 P1 C32 105.7(4)
C30 P1 C31 106.4(5)
C32 P1 C31 101.8(4)
C30 P1 Ni1 109.6(3)
C32 P1 Ni1 120.4(3)
C31 P1 Ni1 111.8(3)
C12 C11 C10 119.8(7)
C7 O1 Ni1 127.8(5)
C1 N1 C8 114.0(6)
C1 N1 Ni1 125.0(5)
C8 N1 Ni1 121.0(4)
C21 C19 C18 121.1(7)
C21 C19 C20 119.5(7)
C18 C19 C20 119.4(7)
C4 C5 C6 120.1(6)
C13 C8 C9 120.9(6)
C13 C8 N1 117.2(6)
C9 C8 N1 121.8(6)
N1 C1 C2 125.0(7)
O1 C7 C6 119.8(7)
O1 C7 C2 124.6(6)
C6 C7 C2 115.6(6)
C3 C4 C5 120.8(6)
C3 C4 I2 120.3(6)
C5 C4 I2 118.9(5)
C3 C2 C7 121.8(6)
C3 C2 C1 116.7(7)
C7 C2 C1 121.4(6)
C9 C10 C11 121.6(7)
C14 C21 C19 120.3(6)
F12 C28 F10 105.2(6)
F12 C28 F11 105.7(7)
F10 C28 F11 105.6(7)
F12 C28 C27 113.7(7)
F10 C28 C27 113.4(7)
F11 C28 C27 112.5(6)
C10 C9 C8 117.9(7)
C10 C9 C22 118.9(7)
C8 C9 C22 123.1(6)
C22 C29 C27 120.0(7)
F3 C17 F1 107.7(8)
F3 C17 F2 105.9(7)
F1 C17 F2 106.2(7)
F3 C17 C16 111.6(6)
F1 C17 C16 113.0(7)
F2 C17 C16 112.1(7)
C15 C16 C18 121.8(7)
C15 C16 C17 119.3(7)
C18 C16 C17 118.7(7)
C4 C3 C2 119.5(7)
C5 C6 C7 122.1(7)
C5 C6 I1 119.8(5)
C7 C6 I1 118.0(5)
C16 C18 C19 117.9(7)
C11 C12 C13 120.2(7)
C21 C14 C15 119.5(7)
C21 C14 C13 123.0(6)
C15 C14 C13 117.4(7)
C23 C24 C26 121.1(7)
C23 C24 C25 120.2(7)
C26 C24 C25 118.6(7)
F4 C20 F5 107.5(7)
F4 C20 F6 106.0(6)
F5 C20 F6 106.5(6)
F4 C20 C19 113.8(6)
F5 C20 C19 112.5(6)
F6 C20 C19 110.2(7)
C16 C15 C14 119.3(7)
C8 C13 C12 119.3(7)
C8 C13 C14 121.5(6)
C12 C13 C14 119.1(6)
C29 C22 C23 119.0(7)
C29 C22 C9 120.3(6)
C23 C22 C9 120.4(7)
C27 C26 C24 118.2(7)
C24 C23 C22 120.4(7)
C26 C27 C29 121.2(7)
C26 C27 C28 120.3(7)
C29 C27 C28 118.4(7)
F7 C25 F8 105.9(7)
F7 C25 F9 107.2(8)
F8 C25 F9 104.2(7)
F7 C25 C24 112.9(6)
F8 C25 C24 112.5(6)
F9 C25 C24 113.5(7)

loop_
_geom_bond_atom_site_label_1
_geom_bond_atom_site_label_2
_geom_bond_distance
I2 C4 2.103(7)
I1 C6 2.088(7)
Ni1 O1 1.863(5)
Ni1 N1 1.932(6)
Ni1 Cl1 2.1543(19)
Ni1 P1 2.173(2)
P1 C30 1.796(9)
P1 C32 1.803(7)
P1 C31 1.805(9)
C11 C12 1.389(11)
C11 C10 1.393(10)
O1 C7 1.285(9)
N1 C1 1.293(9)
N1 C8 1.452(8)
F2 C17 1.336(10)
F10 C28 1.339(9)
C19 C21 1.396(10)
C19 C18 1.396(10)
C19 C20 1.493(10)
C5 C4 1.379(11)
C5 C6 1.392(10)
C8 C13 1.394(10)
C8 C9 1.416(10)
C1 C2 1.452(9)
F12 C28 1.339(10)
F3 C17 1.325(10)
C7 C6 1.422(10)
C7 C2 1.426(11)
C4 C3 1.378(10)
C2 C3 1.412(10)
C10 C9 1.392(10)
F1 C17 1.327(10)
C21 C14 1.383(10)
C28 F11 1.343(9)
C28 C27 1.489(11)
C9 C22 1.502(10)
C29 C22 1.386(10)
C29 C27 1.398(10)
C17 C16 1.510(10)
C16 C15 1.389(11)
C16 C18 1.396(11)
C12 C13 1.404(10)
C14 C15 1.411(10)
C14 C13 1.495(11)
C24 C23 1.376(10)
C24 C26 1.396(10)
C24 C25 1.494(11)
C20 F4 1.339(9)
C20 F5 1.344(9)
C20 F6 1.372(8)
C22 C23 1.401(10)
C26 C27 1.385(11)
F8 C25 1.325(9)
F9 C25 1.333(9)
F7 C25 1.317(10)

loop_
_geom_torsion_atom_site_label_1
_geom_torsion_atom_site_label_2
_geom_torsion_atom_site_label_3
_geom_torsion_atom_site_label_4
_geom_torsion
O1 Ni1 P1 C30 -67.5(4)
N1 Ni1 P1 C30 -80(4)
Cl1 Ni1 P1 C30 106.9(4)
O1 Ni1 P1 C32 169.6(4)
N1 Ni1 P1 C32 157(4)
Cl1 Ni1 P1 C32 -15.9(4)
O1 Ni1 P1 C31 50.2(4)
N1 Ni1 P1 C31 37(4)
Cl1 Ni1 P1 C31 -135.4(3)
N1 Ni1 O1 C7 -18.2(6)
Cl1 Ni1 O1 C7 123.8(10)
P1 Ni1 O1 C7 162.4(6)
O1 Ni1 N1 C1 16.3(6)
Cl1 Ni1 N1 C1 -158.2(6)
P1 Ni1 N1 C1 29(4)
O1 Ni1 N1 C8 -164.5(5)
Cl1 Ni1 N1 C8 21.0(5)
P1 Ni1 N1 C8 -152(3)
C1 N1 C8 C13 -114.4(8)
Ni1 N1 C8 C13 66.3(8)
C1 N1 C8 C9 68.4(9)
Ni1 N1 C8 C9 -110.9(7)
C8 N1 C1 C2 172.0(7)
Ni1 N1 C1 C2 -8.8(11)
Ni1 O1 C7 C6 -170.1(5)
Ni1 O1 C7 C2 12.1(11)
C6 C5 C4 C3 -1.2(12)
C6 C5 C4 I2 -179.9(6)
O1 C7 C2 C3 178.8(7)
C6 C7 C2 C3 0.9(11)
O1 C7 C2 C1 2.1(12)
C6 C7 C2 C1 -175.7(7)
N1 C1 C2 C3 179.8(7)
N1 C1 C2 C7 -3.4(12)
C12 C11 C10 C9 -1.5(12)
C18 C19 C21 C14 -0.4(11)
C20 C19 C21 C14 179.8(7)
C11 C10 C9 C8 -1.5(11)
C11 C10 C9 C22 176.6(7)
C13 C8 C9 C10 4.8(11)
N1 C8 C9 C10 -178.1(6)
C13 C8 C9 C22 -173.3(7)
N1 C8 C9 C22 3.8(11)
F3 C17 C16 C15 98.9(9)
F1 C17 C16 C15 -22.6(11)
F2 C17 C16 C15 -142.5(8)
F3 C17 C16 C18 -77.1(10)
F1 C17 C16 C18 161.4(8)
F2 C17 C16 C18 41.5(11)
C5 C4 C3 C2 -0.6(11)
I2 C4 C3 C2 178.1(5)
C7 C2 C3 C4 0.8(11)
C1 C2 C3 C4 177.5(7)
C4 C5 C6 C7 3.1(12)
C4 C5 C6 I1 -177.6(6)
O1 C7 C6 C5 179.2(7)
C2 C7 C6 C5 -2.8(11)
O1 C7 C6 I1 -0.1(10)
C2 C7 C6 I1 177.9(5)
C15 C16 C18 C19 -1.4(12)
C17 C16 C18 C19 174.5(7)
C21 C19 C18 C16 1.1(12)
C20 C19 C18 C16 -179.1(7)
C10 C11 C12 C13 1.2(12)
C19 C21 C14 C15 -0.1(11)
C19 C21 C14 C13 -176.0(7)
C21 C19 C20 F4 -178.3(7)
C18 C19 C20 F4 2.0(11)
C21 C19 C20 F5 59.1(9)
C18 C19 C20 F5 -120.6(8)
C21 C19 C20 F6 -59.5(9)
C18 C19 C20 F6 120.8(8)
C18 C16 C15 C14 0.9(12)
C17 C16 C15 C14 -174.9(7)
C21 C14 C15 C16 -0.2(11)
C13 C14 C15 C16 176.0(7)
C9 C8 C13 C12 -5.1(11)
N1 C8 C13 C12 177.7(7)
C9 C8 C13 C14 171.7(7)
N1 C8 C13 C14 -5.5(10)
C11 C12 C13 C8 2.0(12)
C11 C12 C13 C14 -174.8(7)
C21 C14 C13 C8 58.5(11)
C15 C14 C13 C8 -117.5(8)
C21 C14 C13 C12 -124.7(8)
C15 C14 C13 C12 59.3(10)
C27 C29 C22 C23 0.5(10)
C27 C29 C22 C9 -174.0(6)
C10 C9 C22 C29 40.5(10)
C8 C9 C22 C29 -141.4(7)
C10 C9 C22 C23 -133.9(7)
C8 C9 C22 C23 44.1(10)
C23 C24 C26 C27 2.5(10)
C25 C24 C26 C27 -179.1(6)
C26 C24 C23 C22 -3.1(10)
C25 C24 C23 C22 178.5(6)
C29 C22 C23 C24 1.5(10)
C9 C22 C23 C24 176.1(6)
C24 C26 C27 C29 -0.4(10)
C24 C26 C27 C28 -178.6(6)
C22 C29 C27 C26 -1.1(10)
C22 C29 C27 C28 177.2(6)
F12 C28 C27 C26 -135.0(7)
F10 C28 C27 C26 -14.9(10)
F11 C28 C27 C26 104.9(8)
F12 C28 C27 C29 46.7(9)
F10 C28 C27 C29 166.8(7)
F11 C28 C27 C29 -73.4(10)
C23 C24 C25 F7 -3.6(10)
C26 C24 C25 F7 178.0(7)
C23 C24 C25 F8 -123.4(8)
C26 C24 C25 F8 58.2(10)
C23 C24 C25 F9 118.7(8)
C26 C24 C25 F9 -59.8(9)
